data_7116012
loop_
_publ_author_name
'Jun Zhang'
'Gengtao Zhang'
'Weijie Wu'
'Xuejun Zhang'
'Min Shi'

_publ_section_title
;
 Metal-free aminoamidiniumation employing N-iodosuccinimide: facile
 syntheses of bicyclic imidazolidiniums and cyclic vicinal diamines
;
_journal_name_full Chem.Commun.
_journal_page_first 15052
_journal_paper_doi 10.1039/C4cc07082H
_journal_volume 50
_journal_year 2014
_chemical_formula_sum 'C18 H19 I N2'
_chemical_formula_weight 390.25
_chemical_name_systematic
; 
 ? 
;
_space_group_crystal_system orthorhombic
_space_group_IT_number 19
_space_group_name_Hall 'P 2ac 2ab'
_space_group_name_H-M_alt 'P 21 21 21'
_symmetry_space_group_name_Hall 'P 2ac 2ab'
_symmetry_space_group_name_H-M 'P 21 21 21'
_atom_sites_solution_hydrogens mixed
_audit_creation_method SHELXL-2013
_cell_angle_alpha 90
_cell_angle_beta 90
_cell_angle_gamma 90
_cell_formula_units_Z 4
_cell_length_a 6.6862(13)
_cell_length_b 10.542(2)
_cell_length_c 23.520(5)
_cell_measurement_reflns_used 3928
_cell_measurement_temperature 293(2)
_cell_measurement_theta_max 24.50
_cell_measurement_theta_min 2.12
_cell_volume 1657.8(6)
_computing_cell_refinement 'Bruker SAINT'
_computing_data_collection 'Bruker APEX2'
_computing_data_reduction 'Bruker SAINT'
_computing_molecular_graphics 'Bruker SHELXTL'
_computing_publication_material 'Bruker SHELXTL'
_computing_structure_refinement 'SHELXL-2013 (Sheldrick, 2013)'
_computing_structure_solution 'SHELXS-97 (Sheldrick, 2008)'
_diffrn_ambient_temperature 293(2)
_diffrn_measured_fraction_theta_full 0.987
_diffrn_measured_fraction_theta_max 0.981
_diffrn_measurement_device_type 'Bruker APEX-II CCD'
_diffrn_measurement_method '\f and \w scans'
_diffrn_radiation_type MoK\a
_diffrn_radiation_wavelength 0.71073
_diffrn_reflns_av_R_equivalents 0.0211
_diffrn_reflns_av_unetI/netI 0.0304
_diffrn_reflns_Laue_measured_fraction_full 0.987
_diffrn_reflns_Laue_measured_fraction_max 0.981
_diffrn_reflns_limit_h_max 8
_diffrn_reflns_limit_h_min -7
_diffrn_reflns_limit_k_max 12
_diffrn_reflns_limit_k_min -11
_diffrn_reflns_limit_l_max 27
_diffrn_reflns_limit_l_min -28
_diffrn_reflns_number 8490
_diffrn_reflns_point_group_measured_fraction_full 0.983
_diffrn_reflns_point_group_measured_fraction_max 0.971
_diffrn_reflns_theta_full 25.242
_diffrn_reflns_theta_max 25.783
_diffrn_reflns_theta_min 1.732
_exptl_absorpt_coefficient_mu 1.927
_exptl_absorpt_correction_T_max 0.746
_exptl_absorpt_correction_T_min 0.603
_exptl_absorpt_correction_type multi-scan
_exptl_absorpt_process_details sadabs
_exptl_crystal_colour colourless
_exptl_crystal_density_diffrn 1.564
_exptl_crystal_description block
_exptl_crystal_F_000 776
_exptl_crystal_size_max 0.200
_exptl_crystal_size_mid 0.100
_exptl_crystal_size_min 0.050
_refine_diff_density_max 0.291
_refine_diff_density_min -0.320
_refine_diff_density_rms 0.108
_refine_ls_abs_structure_details
; 
 Flack x determined using 1095 quotients [(I+)-(I-)]/[(I+)+(I-)] 
 (Parsons and Flack (2004), Acta Cryst. A60, s61). 
;
_refine_ls_abs_structure_Flack 0.003(13)
_refine_ls_extinction_coef 0.0027(4)
_refine_ls_extinction_expression Fc^*^=kFc[1+0.001xFc^2^\l^3^/sin(2\q)]^-1/4^
_refine_ls_extinction_method SHELXL
_refine_ls_goodness_of_fit_ref 1.048
_refine_ls_hydrogen_treatment mixed
_refine_ls_matrix_type full
_refine_ls_number_parameters 196
_refine_ls_number_reflns 3086
_refine_ls_number_restraints 0
_refine_ls_restrained_S_all 1.048
_refine_ls_R_factor_all 0.0278
_refine_ls_R_factor_gt 0.0243
_refine_ls_shift/su_max 0.001
_refine_ls_shift/su_mean 0.000
_refine_ls_structure_factor_coef Fsqd
_refine_ls_weighting_details
; 
 w=1/[\s^2^(Fo^2^)+(0.0263P)^2^] 
 where P=(Fo^2^+2Fc^2^)/3 
;
_refine_ls_weighting_scheme calc
_refine_ls_wR_factor_gt 0.0519
_refine_ls_wR_factor_ref 0.0530
_reflns_Friedel_coverage 0.696
_reflns_Friedel_fraction_full 0.977
_reflns_Friedel_fraction_max 0.958
_reflns_number_gt 2834
_reflns_number_total 3086
_reflns_threshold_expression 'I > 2\s(I)'
_cod_data_source_file c4cc07082h2.cif
_cod_data_source_block a40411a
_cod_original_cell_volume 1657.9(6)
_cod_database_code 7116012
_shelx_space_group_comment
; 
The symmetry employed for this shelxl refinement is uniquely defined 
by the following loop, which should always be used as a source of 
symmetry information in preference to the above space-group names. 
They are only intended as comments. 
;
_shelx_estimated_absorpt_t_min 0.699
_shelx_estimated_absorpt_t_max 0.910
_shelxl_version_number 2013-2

loop_
_space_group_symop_operation_xyz
'x, y, z'
'-x+1/2, -y, z+1/2'
'-x, y+1/2, -z+1/2'
'x+1/2, -y+1/2, -z'

loop_
_atom_site_label
_atom_site_type_symbol
_atom_site_fract_x
_atom_site_fract_y
_atom_site_fract_z
_atom_site_U_iso_or_equiv
_atom_site_adp_type
_atom_site_occupancy
_atom_site_site_symmetry_order
_atom_site_calc_flag
_atom_site_refinement_flags_posn
_atom_site_refinement_flags_adp
I1 I 0.59179(4) 0.57163(3) 0.21696(2) 0.04860(12) Uani 1 1 d . .
N1 N 0.0805(5) 0.7821(3) 0.28880(14) 0.0380(7) Uani 1 1 d . .
N2 N 0.0633(5) 0.8699(3) 0.20490(13) 0.0369(8) Uani 1 1 d . .
C1 C 0.1697(7) 0.8043(4) 0.23987(19) 0.0379(10) Uani 1 1 d . .
C2 C -0.1132(6) 0.9213(5) 0.23443(17) 0.0461(10) Uani 1 1 d . .
H2A H -0.2346 0.9045 0.2131 0.055 Uiso 1 1 calc R U
H2B H -0.1006 1.0121 0.2403 0.055 Uiso 1 1 calc R U
C3 C -0.1133(6) 0.8507(4) 0.29071(18) 0.0429(10) Uani 1 1 d . .
H3 H -0.2240 0.7898 0.2917 0.052 Uiso 1 1 calc R U
C4 C -0.1019(7) 0.9223(5) 0.34715(19) 0.0510(10) Uani 1 1 d . .
H4A H -0.0655 1.0104 0.3412 0.061 Uiso 1 1 calc R U
H4B H -0.2287 0.9189 0.3671 0.061 Uiso 1 1 calc R U
C5 C 0.0582(7) 0.8532(4) 0.37949(19) 0.0437(11) Uani 1 1 d . .
C6 C 0.1168(9) 0.8625(5) 0.4351(2) 0.0612(13) Uani 1 1 d . .
H6 H 0.0462 0.9133 0.4604 0.073 Uiso 1 1 calc R U
C7 C 0.2824(9) 0.7952(6) 0.4530(2) 0.0680(16) Uani 1 1 d . .
H7 H 0.3241 0.8017 0.4906 0.082 Uiso 1 1 calc R U
C8 C 0.3857(9) 0.7193(5) 0.4163(2) 0.0648(14) Uani 1 1 d . .
H8 H 0.4965 0.6746 0.4294 0.078 Uiso 1 1 calc R U
C9 C 0.3292(7) 0.7077(5) 0.3604(2) 0.0537(12) Uani 1 1 d . .
H9 H 0.3996 0.6563 0.3353 0.064 Uiso 1 1 calc R U
C10 C 0.1649(6) 0.7749(4) 0.34336(19) 0.0403(10) Uani 1 1 d . .
C11 C 0.1262(5) 0.9212(4) 0.15001(17) 0.0399(9) Uani 1 1 d . .
H11 H 0.1318 1.0138 0.1535 0.048 Uiso 1 1 calc R U
C12 C -0.0224(6) 0.8896(4) 0.10388(18) 0.0409(11) Uani 1 1 d . .
C13 C -0.1300(7) 0.7791(5) 0.1038(2) 0.0512(12) Uani 1 1 d . .
H13 H -0.1201 0.7232 0.1342 0.061 Uiso 1 1 calc R U
C14 C -0.2528(8) 0.7507(6) 0.0586(3) 0.0709(18) Uani 1 1 d . .
H14 H -0.3279 0.6764 0.0588 0.085 Uiso 1 1 calc R U
C15 C -0.2642(9) 0.8319(9) 0.0134(3) 0.084(2) Uani 1 1 d . .
H15 H -0.3446 0.8116 -0.0176 0.101 Uiso 1 1 calc R U
C16 C -0.1585(9) 0.9426(7) 0.0134(2) 0.0790(18) Uani 1 1 d . .
H16 H -0.1677 0.9981 -0.0172 0.095 Uiso 1 1 calc R U
C17 C -0.0390(8) 0.9712(5) 0.0587(2) 0.0621(14) Uani 1 1 d . .
H17 H 0.0321 1.0470 0.0589 0.075 Uiso 1 1 calc R U
C18 C 0.3345(6) 0.8748(6) 0.1338(2) 0.0564(14) Uani 1 1 d . .
H18A H 0.4282 0.8993 0.1627 0.085 Uiso 1 1 calc R U
H18B H 0.3731 0.9118 0.0982 0.085 Uiso 1 1 calc R U
H18C H 0.3333 0.7841 0.1304 0.085 Uiso 1 1 calc R U
H1 H 0.293(7) 0.767(4) 0.231(2) 0.054(14) Uiso 1 1 d . .

loop_
_atom_site_aniso_label
_atom_site_aniso_U_11
_atom_site_aniso_U_22
_atom_site_aniso_U_33
_atom_site_aniso_U_23
_atom_site_aniso_U_13
_atom_site_aniso_U_12
I1 0.04012(15) 0.04541(17) 0.06026(19) 0.00305(15) 0.00616(15) 0.00526(14)
N1 0.0419(17) 0.0408(17) 0.0314(19) -0.0004(15) -0.0009(19) 0.0018(17)
N2 0.0343(18) 0.0455(19) 0.031(2) -0.0021(15) -0.0026(15) 0.0041(16)
C1 0.036(2) 0.039(3) 0.038(3) -0.0056(19) -0.0019(19) 0.0064(19)
C2 0.034(2) 0.062(3) 0.042(3) -0.004(2) 0.0028(18) 0.010(3)
C3 0.035(2) 0.052(3) 0.042(3) -0.001(2) 0.007(2) -0.005(2)
C4 0.049(2) 0.062(3) 0.042(2) -0.007(2) 0.007(2) 0.007(4)
C5 0.046(3) 0.049(3) 0.036(3) -0.002(2) 0.002(2) -0.007(2)
C6 0.074(4) 0.068(3) 0.042(3) -0.011(2) 0.000(3) 0.002(3)
C7 0.082(4) 0.085(4) 0.036(3) -0.003(3) -0.013(3) -0.005(4)
C8 0.071(3) 0.077(3) 0.046(3) 0.009(3) -0.016(3) 0.011(3)
C9 0.063(3) 0.052(3) 0.046(3) 0.003(2) -0.003(2) 0.010(2)
C10 0.047(2) 0.042(2) 0.032(2) 0.003(2) -0.0017(19) -0.008(2)
C11 0.038(2) 0.043(2) 0.039(2) 0.004(2) 0.0001(17) -0.001(2)
C12 0.037(2) 0.053(3) 0.033(3) -0.001(2) 0.0010(17) 0.0070(19)
C13 0.043(3) 0.066(3) 0.045(3) -0.005(2) 0.002(2) -0.006(2)
C14 0.043(3) 0.101(5) 0.068(4) -0.032(4) 0.001(3) -0.007(3)
C15 0.053(3) 0.153(7) 0.046(4) -0.032(4) -0.010(3) 0.020(4)
C16 0.074(4) 0.115(5) 0.048(3) 0.011(4) -0.013(3) 0.019(4)
C17 0.068(4) 0.069(3) 0.049(3) 0.008(2) -0.005(3) 0.008(3)
C18 0.036(2) 0.091(4) 0.042(3) 0.008(3) 0.0049(19) 0.001(2)

loop_
_atom_type_symbol
_atom_type_description
_atom_type_scat_dispersion_real
_atom_type_scat_dispersion_imag
_atom_type_scat_source
C C 0.0033 0.0016 'International Tables Vol C Tables 4.2.6.8 and 6.1.1.4'
H H 0.0000 0.0000 'International Tables Vol C Tables 4.2.6.8 and 6.1.1.4'
N N 0.0061 0.0033 'International Tables Vol C Tables 4.2.6.8 and 6.1.1.4'
I I -0.4742 1.8119 'International Tables Vol C Tables 4.2.6.8 and 6.1.1.4'

loop_
_geom_angle_atom_site_label_1
_geom_angle_atom_site_label_2
_geom_angle_atom_site_label_3
_geom_angle
C1 N1 C10 128.8(4)
C1 N1 C3 109.6(3)
C10 N1 C3 110.5(3)
C1 N2 C11 127.1(4)
C1 N2 C2 109.8(3)
C11 N2 C2 120.7(3)
N2 C1 N1 113.8(4)
N2 C1 H1 125(3)
N1 C1 H1 121(3)
N2 C2 C3 103.3(4)
N2 C2 H2A 111.1
C3 C2 H2A 111.1
N2 C2 H2B 111.1
C3 C2 H2B 111.1
H2A C2 H2B 109.1
N1 C3 C2 102.3(3)
N1 C3 C4 102.9(3)
C2 C3 C4 121.0(4)
N1 C3 H3 110.0
C2 C3 H3 110.0
C4 C3 H3 110.0
C5 C4 C3 103.6(4)
C5 C4 H4A 111.0
C3 C4 H4A 111.0
C5 C4 H4B 111.0
C3 C4 H4B 111.0
H4A C4 H4B 109.0
C6 C5 C10 118.9(5)
C6 C5 C4 130.8(4)
C10 C5 C4 110.2(4)
C5 C6 C7 118.9(5)
C5 C6 H6 120.5
C7 C6 H6 120.5
C8 C7 C6 121.0(5)
C8 C7 H7 119.5
C6 C7 H7 119.5
C7 C8 C9 121.2(5)
C7 C8 H8 119.4
C9 C8 H8 119.4
C10 C9 C8 117.1(5)
C10 C9 H9 121.4
C8 C9 H9 121.4
C9 C10 C5 122.9(4)
C9 C10 N1 128.3(4)
C5 C10 N1 108.8(4)
N2 C11 C12 111.3(3)
N2 C11 C18 111.4(3)
C12 C11 C18 110.6(4)
N2 C11 H11 107.8
C12 C11 H11 107.8
C18 C11 H11 107.8
C13 C12 C17 119.3(4)
C13 C12 C11 122.4(4)
C17 C12 C11 118.2(4)
C12 C13 C14 120.0(5)
C12 C13 H13 120.0
C14 C13 H13 120.0
C15 C14 C13 119.9(6)
C15 C14 H14 120.1
C13 C14 H14 120.1
C16 C15 C14 120.4(6)
C16 C15 H15 119.8
C14 C15 H15 119.8
C15 C16 C17 119.5(6)
C15 C16 H16 120.2
C17 C16 H16 120.2
C16 C17 C12 120.9(5)
C16 C17 H17 119.6
C12 C17 H17 119.6
C11 C18 H18A 109.5
C11 C18 H18B 109.5
H18A C18 H18B 109.5
C11 C18 H18C 109.5
H18A C18 H18C 109.5
H18B C18 H18C 109.5

loop_
_geom_bond_atom_site_label_1
_geom_bond_atom_site_label_2
_geom_bond_distance
N1 C1 1.317(5)
N1 C10 1.404(5)
N1 C3 1.484(5)
N2 C1 1.289(5)
N2 C11 1.461(5)
N2 C2 1.473(5)
C1 H1 0.93(5)
C2 C3 1.519(6)
C2 H2A 0.9700
C2 H2B 0.9700
C3 C4 1.529(6)
C3 H3 0.9800
C4 C5 1.502(6)
C4 H4A 0.9700
C4 H4B 0.9700
C5 C6 1.369(6)
C5 C10 1.383(6)
C6 C7 1.381(8)
C6 H6 0.9300
C7 C8 1.364(8)
C7 H7 0.9300
C8 C9 1.374(7)
C8 H8 0.9300
C9 C10 1.367(6)
C9 H9 0.9300
C11 C12 1.509(6)
C11 C18 1.524(6)
C11 H11 0.9800
C12 C13 1.369(6)
C12 C17 1.371(6)
C13 C14 1.376(7)
C13 H13 0.9300
C14 C15 1.368(9)
C14 H14 0.9300
C15 C16 1.364(9)
C15 H15 0.9300
C16 C17 1.365(7)
C16 H16 0.9300
C17 H17 0.9300
C18 H18A 0.9600
C18 H18B 0.9600
C18 H18C 0.9600

loop_
_geom_hbond_atom_site_label_D
_geom_hbond_atom_site_label_H
_geom_hbond_atom_site_label_A
_geom_hbond_distance_DH
_geom_hbond_distance_HA
_geom_hbond_distance_DA
_geom_hbond_angle_DHA
C1 H1 I1 0.93(5) 2.89(5) 3.778(4) 159(4)

loop_
_geom_torsion_atom_site_label_1
_geom_torsion_atom_site_label_2
_geom_torsion_atom_site_label_3
_geom_torsion_atom_site_label_4
_geom_torsion
C11 N2 C1 N1 173.2(4)
C2 N2 C1 N1 10.7(5)
C10 N1 C1 N2 -144.6(4)
C3 N1 C1 N2 -5.0(5)
C1 N2 C2 C3 -11.4(5)
C11 N2 C2 C3 -175.2(4)
C1 N1 C3 C2 -2.5(5)
C10 N1 C3 C2 144.9(4)
C1 N1 C3 C4 -128.6(4)
C10 N1 C3 C4 18.8(4)
N2 C2 C3 N1 7.8(4)
N2 C2 C3 C4 121.2(4)
N1 C3 C4 C5 -19.0(4)
C2 C3 C4 C5 -132.0(4)
C3 C4 C5 C6 -170.2(5)
C3 C4 C5 C10 14.2(5)
C10 C5 C6 C7 1.1(8)
C4 C5 C6 C7 -174.1(5)
C5 C6 C7 C8 -0.7(9)
C6 C7 C8 C9 0.3(9)
C7 C8 C9 C10 -0.3(8)
C8 C9 C10 C5 0.8(7)
C8 C9 C10 N1 178.1(5)
C6 C5 C10 C9 -1.2(7)
C4 C5 C10 C9 175.0(4)
C6 C5 C10 N1 -179.0(4)
C4 C5 C10 N1 -2.8(5)
C1 N1 C10 C9 -48.8(7)
C3 N1 C10 C9 171.9(5)
C1 N1 C10 C5 128.8(4)
C3 N1 C10 C5 -10.5(5)
C1 N2 C11 C12 130.7(4)
C2 N2 C11 C12 -68.5(5)
C1 N2 C11 C18 6.8(6)
C2 N2 C11 C18 167.6(4)
N2 C11 C12 C13 -33.1(6)
C18 C11 C12 C13 91.3(5)
N2 C11 C12 C17 151.5(4)
C18 C11 C12 C17 -84.1(5)
C17 C12 C13 C14 0.1(7)
C11 C12 C13 C14 -175.3(4)
C12 C13 C14 C15 1.2(8)
C13 C14 C15 C16 -1.7(9)
C14 C15 C16 C17 0.8(9)
C15 C16 C17 C12 0.6(9)
C13 C12 C17 C16 -1.1(8)
C11 C12 C17 C16 174.5(5)
